data_4125506
loop_
_publ_author_name
'Schickedanz, Kai'
'Radtke, Julian'
'Bolte, Michael'
'Lerner, Hans-Wolfram'
'Wagner, Matthias'

_publ_section_title
;
 Facile Route to Quadruply Annulated Borepins.
;
_journal_issue 7
_journal_name_full 'Journal of the American Chemical Society'
_journal_page_first 2842
_journal_page_last 2851
_journal_paper_doi 10.1021/jacs.7b00268
_journal_volume 139
_journal_year 2017
_chemical_formula_moiety 'C26 H17 B Br2'
_chemical_formula_sum 'C26 H17 B Br2'
_chemical_formula_weight 500.02
_space_group_crystal_system monoclinic
_space_group_IT_number 14
_space_group_name_Hall '-P 2ybc'
_space_group_name_H-M_alt 'P 1 21/c 1'
_symmetry_space_group_name_Hall '-P 2ybc'
_symmetry_space_group_name_H-M 'P 1 21/c 1'
_atom_sites_solution_hydrogens geom
_audit_creation_method SHELXL-2014/7
_cell_angle_alpha 90
_cell_angle_beta 98.845(3)
_cell_angle_gamma 90
_cell_formula_units_Z 4
_cell_length_a 18.4101(7)
_cell_length_b 13.6050(4)
_cell_length_c 8.2544(3)
_cell_measurement_reflns_used 55444
_cell_measurement_temperature 173(2)
_cell_measurement_theta_max 26.42
_cell_measurement_theta_min 2.23
_cell_volume 2042.89(12)
_computing_cell_refinement 'X-Area (Stoe & Cie, 2001)'
_computing_data_collection 'X-Area (Stoe & Cie, 2001)'
_computing_data_reduction 'X-Area (Stoe & Cie, 2001)'
_computing_molecular_graphics 'XP in SHELXTL-Plus (Sheldrick, 2008)'
_computing_publication_material SHELXL
_computing_structure_refinement 'SHELXL-2014/7 (Sheldrick, 2014)'
_computing_structure_solution 'SHELXS (Sheldrick, 2008)'
_diffrn_ambient_temperature 173(2)
_diffrn_measured_fraction_theta_full 0.998
_diffrn_measured_fraction_theta_max 0.994
_diffrn_measurement_device_type 'STOE IPDS II two-circle-diffractometer'
_diffrn_measurement_method \w
_diffrn_radiation_type MoK\a
_diffrn_radiation_wavelength 0.71073
_diffrn_reflns_av_R_equivalents 0.0678
_diffrn_reflns_av_unetI/netI 0.0279
_diffrn_reflns_Laue_measured_fraction_full 0.998
_diffrn_reflns_Laue_measured_fraction_max 0.994
_diffrn_reflns_limit_h_max 22
_diffrn_reflns_limit_h_min -22
_diffrn_reflns_limit_k_max 16
_diffrn_reflns_limit_k_min -16
_diffrn_reflns_limit_l_max 10
_diffrn_reflns_limit_l_min -10
_diffrn_reflns_number 55444
_diffrn_reflns_point_group_measured_fraction_full 0.998
_diffrn_reflns_point_group_measured_fraction_max 0.994
_diffrn_reflns_theta_full 25.000
_diffrn_reflns_theta_max 25.957
_diffrn_reflns_theta_min 2.239
_diffrn_source 'Genix 3D I\mS microfocus X-ray source'
_exptl_absorpt_coefficient_mu 3.978
_exptl_absorpt_correction_T_max 1.000
_exptl_absorpt_correction_T_min 0.613
_exptl_absorpt_correction_type multi-scan
_exptl_absorpt_process_details 'X-Area (Stoe & Cie, 2001)'
_exptl_crystal_colour colourless
_exptl_crystal_density_diffrn 1.626
_exptl_crystal_description block
_exptl_crystal_F_000 992
_exptl_crystal_size_max 0.230
_exptl_crystal_size_mid 0.180
_exptl_crystal_size_min 0.130
_refine_diff_density_max 0.385
_refine_diff_density_min -0.492
_refine_diff_density_rms 0.090
_refine_ls_extinction_method none
_refine_ls_goodness_of_fit_ref 1.149
_refine_ls_hydrogen_treatment constr
_refine_ls_matrix_type full
_refine_ls_number_parameters 262
_refine_ls_number_reflns 3976
_refine_ls_number_restraints 0
_refine_ls_restrained_S_all 1.149
_refine_ls_R_factor_all 0.0575
_refine_ls_R_factor_gt 0.0457
_refine_ls_shift/su_max 0.000
_refine_ls_shift/su_mean 0.000
_refine_ls_structure_factor_coef Fsqd
_refine_ls_weighting_details 'w=1/[\s^2^(Fo^2^)+(0.0357P)^2^+6.1743P] where P=(Fo^2^+2Fc^2^)/3'
_refine_ls_weighting_scheme calc
_refine_ls_wR_factor_gt 0.1084
_refine_ls_wR_factor_ref 0.1123
_reflns_Friedel_coverage 0.000
_reflns_number_gt 3344
_reflns_number_total 3976
_reflns_threshold_expression 'I > 2\s(I)'
_cod_data_source_file ja7b00268_si_002.cif
_cod_data_source_block wa2326
_cod_depositor_comments 'Adding full bibliography for 4125504--4125509.cif.'
_cod_database_code 4125506
_shelx_shelxl_version_number 2014/7
_shelx_space_group_comment
; 
The symmetry employed for this shelxl refinement is uniquely defined 
by the following loop, which should always be used as a source of 
symmetry information in preference to the above space-group names. 
They are only intended as comments. 
;
_shelx_estimated_absorpt_t_min 0.461
_shelx_estimated_absorpt_t_max 0.626

loop_
_space_group_symop_operation_xyz
'x, y, z'
'-x, y+1/2, -z+1/2'
'-x, -y, -z'
'x, -y-1/2, z-1/2'

loop_
_atom_site_label
_atom_site_type_symbol
_atom_site_fract_x
_atom_site_fract_y
_atom_site_fract_z
_atom_site_U_iso_or_equiv
_atom_site_adp_type
_atom_site_occupancy
_atom_site_site_symmetry_order
_atom_site_calc_flag
_atom_site_refinement_flags_posn
_atom_site_refinement_flags_adp
B1 B 0.2372(3) 0.4877(4) 0.4675(6) 0.0248(10) Uani 1 1 d . .
Br1 Br 0.10855(3) 0.45395(4) 0.18796(6) 0.03833(15) Uani 1 1 d . .
Br2 Br 0.38607(3) 0.55316(4) 0.67367(6) 0.04058(15) Uani 1 1 d . .
C21 C 0.2669(2) 0.5529(3) 0.3350(5) 0.0255(9) Uani 1 1 d . .
C22 C 0.2456(2) 0.6512(3) 0.3088(5) 0.0281(9) Uani 1 1 d . .
H2 H 0.2112 0.6786 0.3710 0.034 Uiso 1 1 calc R U
C23 C 0.2731(3) 0.7097(3) 0.1948(6) 0.0326(10) Uani 1 1 d . .
H3 H 0.2580 0.7764 0.1809 0.039 Uiso 1 1 calc R U
C24 C 0.3226(3) 0.6710(3) 0.1012(6) 0.0339(10) Uani 1 1 d . .
H4 H 0.3419 0.7110 0.0236 0.041 Uiso 1 1 calc R U
C25 C 0.3437(3) 0.5733(3) 0.1217(6) 0.0325(10) Uani 1 1 d . .
H5 H 0.3771 0.5461 0.0569 0.039 Uiso 1 1 calc R U
C26 C 0.3161(3) 0.5148(3) 0.2367(5) 0.0298(9) Uani 1 1 d . .
H6 H 0.3309 0.4480 0.2490 0.036 Uiso 1 1 calc R U
C1 C 0.1732(2) 0.5258(3) 0.5571(5) 0.0244(9) Uani 1 1 d . .
C8A C 0.1032(2) 0.5667(3) 0.4838(5) 0.0256(9) Uani 1 1 d . .
C8 C 0.0682(2) 0.5487(3) 0.3199(5) 0.0302(9) Uani 1 1 d . .
C7 C 0.0023(3) 0.5896(4) 0.2543(6) 0.0363(11) Uani 1 1 d . .
H14 H -0.0185 0.5759 0.1441 0.044 Uiso 1 1 calc R U
C6 C -0.0342(3) 0.6515(4) 0.3502(6) 0.0366(11) Uani 1 1 d . .
H15 H -0.0795 0.6812 0.3044 0.044 Uiso 1 1 calc R U
C5 C -0.0050(3) 0.6692(3) 0.5094(7) 0.0359(11) Uani 1 1 d . .
H16 H -0.0305 0.7110 0.5738 0.043 Uiso 1 1 calc R U
C4A C 0.0626(2) 0.6264(3) 0.5807(6) 0.0275(9) Uani 1 1 d . .
C4 C 0.0892(3) 0.6398(3) 0.7504(6) 0.0316(10) Uani 1 1 d . .
H18 H 0.0634 0.6814 0.8144 0.038 Uiso 1 1 calc R U
C3 C 0.1516(3) 0.5930(3) 0.8217(5) 0.0307(10) Uani 1 1 d . .
H19 H 0.1675 0.5990 0.9364 0.037 Uiso 1 1 calc R U
C2 C 0.1927(2) 0.5359(3) 0.7254(5) 0.0266(9) Uani 1 1 d . .
H20 H 0.2354 0.5030 0.7780 0.032 Uiso 1 1 calc R U
C11 C 0.2723(2) 0.3830(3) 0.5117(5) 0.0269(9) Uani 1 1 d . .
C18A C 0.3494(3) 0.3575(3) 0.5443(5) 0.0305(10) Uani 1 1 d . .
C18 C 0.4069(3) 0.4230(4) 0.6057(6) 0.0362(11) Uani 1 1 d . .
C17 C 0.4790(3) 0.3966(5) 0.6302(7) 0.0499(14) Uani 1 1 d . .
H24 H 0.5158 0.4435 0.6695 0.060 Uiso 1 1 calc R U
C16 C 0.4992(4) 0.2992(6) 0.5971(9) 0.0647(19) Uani 1 1 d . .
H25 H 0.5496 0.2807 0.6124 0.078 Uiso 1 1 calc R U
C15 C 0.4465(3) 0.2322(5) 0.5435(8) 0.0550(16) Uani 1 1 d . .
H26 H 0.4605 0.1670 0.5215 0.066 Uiso 1 1 calc R U
C14A C 0.3707(3) 0.2577(4) 0.5195(6) 0.0398(12) Uani 1 1 d . .
C14 C 0.3163(4) 0.1861(4) 0.4727(7) 0.0470(14) Uani 1 1 d . .
H28 H 0.3306 0.1212 0.4489 0.056 Uiso 1 1 calc R U
C13 C 0.2432(3) 0.2082(4) 0.4611(7) 0.0454(13) Uani 1 1 d . .
H29 H 0.2072 0.1580 0.4405 0.054 Uiso 1 1 calc R U
C12 C 0.2222(3) 0.3064(3) 0.4800(6) 0.0355(11) Uani 1 1 d . .
H30 H 0.1713 0.3211 0.4707 0.043 Uiso 1 1 calc R U

loop_
_atom_site_aniso_label
_atom_site_aniso_U_11
_atom_site_aniso_U_22
_atom_site_aniso_U_33
_atom_site_aniso_U_23
_atom_site_aniso_U_13
_atom_site_aniso_U_12
B1 0.025(2) 0.026(2) 0.021(2) -0.0016(18) -0.0012(19) -0.0047(19)
Br1 0.0444(3) 0.0424(3) 0.0270(2) -0.0063(2) 0.0016(2) -0.0066(2)
Br2 0.0379(3) 0.0472(3) 0.0362(3) -0.0065(2) 0.0042(2) -0.0077(2)
C21 0.026(2) 0.027(2) 0.023(2) 0.0004(17) 0.0015(16) -0.0027(17)
C22 0.029(2) 0.029(2) 0.026(2) -0.0012(18) 0.0036(18) -0.0003(18)
C23 0.042(3) 0.025(2) 0.030(2) 0.0035(18) 0.001(2) -0.0024(19)
C24 0.038(3) 0.036(2) 0.027(2) 0.0068(19) 0.004(2) -0.008(2)
C25 0.034(2) 0.038(3) 0.027(2) -0.0018(19) 0.0080(19) 0.002(2)
C26 0.034(2) 0.030(2) 0.025(2) 0.0019(18) 0.0034(18) 0.0023(18)
C1 0.029(2) 0.0196(19) 0.024(2) 0.0027(16) 0.0056(17) -0.0043(16)
C8A 0.028(2) 0.024(2) 0.024(2) 0.0026(16) 0.0040(17) -0.0075(17)
C8 0.033(2) 0.031(2) 0.027(2) 0.0036(19) 0.0033(18) -0.0058(19)
C7 0.036(2) 0.037(2) 0.033(2) 0.009(2) -0.004(2) -0.012(2)
C6 0.026(2) 0.034(2) 0.048(3) 0.012(2) 0.000(2) -0.0003(19)
C5 0.028(2) 0.032(2) 0.050(3) 0.003(2) 0.010(2) 0.0005(19)
C4A 0.024(2) 0.024(2) 0.033(2) 0.0022(18) 0.0042(18) -0.0056(17)
C4 0.033(2) 0.032(2) 0.032(2) -0.0047(19) 0.014(2) -0.006(2)
C3 0.033(2) 0.037(2) 0.022(2) -0.0030(18) 0.0037(18) -0.007(2)
C2 0.025(2) 0.029(2) 0.024(2) 0.0031(17) 0.0001(16) -0.0019(17)
C11 0.031(2) 0.028(2) 0.022(2) 0.0031(17) 0.0071(17) 0.0008(18)
C18A 0.036(2) 0.033(2) 0.024(2) 0.0065(18) 0.0101(19) 0.006(2)
C18 0.039(3) 0.043(3) 0.027(2) 0.003(2) 0.006(2) 0.006(2)
C17 0.031(3) 0.067(4) 0.052(3) 0.009(3) 0.008(2) 0.005(3)
C16 0.045(4) 0.084(5) 0.065(4) 0.012(4) 0.010(3) 0.029(4)
C15 0.053(4) 0.055(4) 0.059(4) 0.009(3) 0.017(3) 0.024(3)
C14A 0.049(3) 0.038(3) 0.036(3) 0.009(2) 0.015(2) 0.015(2)
C14 0.077(4) 0.024(2) 0.042(3) 0.003(2) 0.018(3) 0.012(3)
C13 0.063(4) 0.028(2) 0.045(3) 0.002(2) 0.010(3) -0.003(2)
C12 0.037(3) 0.033(2) 0.036(3) 0.001(2) 0.005(2) -0.002(2)

loop_
_atom_type_symbol
_atom_type_description
_atom_type_scat_dispersion_real
_atom_type_scat_dispersion_imag
_atom_type_scat_source
C C 0.0033 0.0016 'International Tables Vol C Tables 4.2.6.8 and 6.1.1.4'
H H 0.0000 0.0000 'International Tables Vol C Tables 4.2.6.8 and 6.1.1.4'
B B 0.0013 0.0007 'International Tables Vol C Tables 4.2.6.8 and 6.1.1.4'
Br Br -0.2901 2.4595 'International Tables Vol C Tables 4.2.6.8 and 6.1.1.4'

loop_
_geom_angle_atom_site_label_1
_geom_angle_atom_site_label_2
_geom_angle_atom_site_label_3
_geom_angle
C21 B1 C1 120.5(4)
C21 B1 C11 119.7(4)
C1 B1 C11 119.8(4)
C22 C21 C26 117.0(4)
C22 C21 B1 121.9(4)
C26 C21 B1 121.2(4)
C23 C22 C21 122.0(4)
C23 C22 H2 119.0
C21 C22 H2 119.0
C22 C23 C24 120.0(4)
C22 C23 H3 120.0
C24 C23 H3 120.0
C23 C24 C25 119.4(4)
C23 C24 H4 120.3
C25 C24 H4 120.3
C24 C25 C26 120.4(4)
C24 C25 H5 119.8
C26 C25 H5 119.8
C25 C26 C21 121.2(4)
C25 C26 H6 119.4
C21 C26 H6 119.4
C2 C1 C8A 117.2(4)
C2 C1 B1 114.0(4)
C8A C1 B1 127.8(4)
C8 C8A C4A 115.4(4)
C8 C8A C1 125.0(4)
C4A C8A C1 119.6(4)
C7 C8 C8A 123.3(4)
C7 C8 Br1 116.6(4)
C8A C8 Br1 119.9(3)
C8 C7 C6 119.7(5)
C8 C7 H14 120.1
C6 C7 H14 120.1
C5 C6 C7 120.0(4)
C5 C6 H15 120.0
C7 C6 H15 120.0
C6 C5 C4A 121.3(5)
C6 C5 H16 119.4
C4A C5 H16 119.4
C5 C4A C4 120.2(4)
C5 C4A C8A 120.2(4)
C4 C4A C8A 119.5(4)
C3 C4 C4A 120.3(4)
C3 C4 H18 119.9
C4A C4 H18 119.9
C4 C3 C2 120.2(4)
C4 C3 H19 119.9
C2 C3 H19 119.9
C1 C2 C3 122.7(4)
C1 C2 H20 118.7
C3 C2 H20 118.7
C12 C11 C18A 117.3(4)
C12 C11 B1 113.3(4)
C18A C11 B1 127.8(4)
C18 C18A C14A 116.2(4)
C18 C18A C11 125.0(4)
C14A C18A C11 118.8(4)
C17 C18 C18A 123.0(5)
C17 C18 Br2 115.8(4)
C18A C18 Br2 121.0(4)
C18 C17 C16 119.9(6)
C18 C17 H24 120.1
C16 C17 H24 120.1
C15 C16 C17 119.8(6)
C15 C16 H25 120.1
C17 C16 H25 120.1
C16 C15 C14A 121.4(6)
C16 C15 H26 119.3
C14A C15 H26 119.3
C14 C14A C15 120.8(5)
C14 C14A C18A 119.7(5)
C15 C14A C18A 119.6(5)
C13 C14 C14A 121.2(5)
C13 C14 H28 119.4
C14A C14 H28 119.4
C14 C13 C12 119.1(5)
C14 C13 H29 120.5
C12 C13 H29 120.5
C11 C12 C13 123.2(5)
C11 C12 H30 118.4
C13 C12 H30 118.4

loop_
_geom_bond_atom_site_label_1
_geom_bond_atom_site_label_2
_geom_bond_distance
B1 C21 1.570(6)
B1 C1 1.573(6)
B1 C11 1.583(6)
Br1 C8 1.910(5)
Br2 C18 1.914(5)
C21 C22 1.401(6)
C21 C26 1.405(6)
C22 C23 1.386(6)
C22 H2 0.9500
C23 C24 1.387(7)
C23 H3 0.9500
C24 C25 1.389(7)
C24 H4 0.9500
C25 C26 1.393(6)
C25 H5 0.9500
C26 H6 0.9500
C1 C2 1.388(6)
C1 C8A 1.448(6)
C8A C8 1.427(6)
C8A C4A 1.429(6)
C8 C7 1.369(7)
C7 C6 1.397(8)
C7 H14 0.9500
C6 C5 1.363(7)
C6 H15 0.9500
C5 C4A 1.418(6)
C5 H16 0.9500
C4A C4 1.423(6)
C4 C3 1.365(7)
C4 H18 0.9500
C3 C2 1.412(6)
C3 H19 0.9500
C2 H20 0.9500
C11 C12 1.390(6)
C11 C18A 1.446(6)
C18A C18 1.416(7)
C18A C14A 1.437(7)
C18 C17 1.361(7)
C17 C16 1.414(9)
C17 H24 0.9500
C16 C15 1.354(10)
C16 H25 0.9500
C15 C14A 1.422(8)
C15 H26 0.9500
C14A C14 1.408(8)
C14 C13 1.366(8)
C14 H28 0.9500
C13 C12 1.406(7)
C13 H29 0.9500
C12 H30 0.9500

loop_
_geom_torsion_atom_site_label_1
_geom_torsion_atom_site_label_2
_geom_torsion_atom_site_label_3
_geom_torsion_atom_site_label_4
_geom_torsion
C1 B1 C21 C22 9.3(6)
C11 B1 C21 C22 -170.3(4)
C1 B1 C21 C26 -170.5(4)
C11 B1 C21 C26 9.8(6)
C26 C21 C22 C23 -1.8(6)
B1 C21 C22 C23 178.3(4)
C21 C22 C23 C24 0.8(7)
C22 C23 C24 C25 0.6(7)
C23 C24 C25 C26 -0.8(7)
C24 C25 C26 C21 -0.3(7)
C22 C21 C26 C25 1.6(6)
B1 C21 C26 C25 -178.6(4)
C21 B1 C1 C2 -118.1(4)
C11 B1 C1 C2 61.6(5)
C21 B1 C1 C8A 50.0(6)
C11 B1 C1 C8A -130.3(4)
C2 C1 C8A C8 -168.3(4)
B1 C1 C8A C8 23.8(7)
C2 C1 C8A C4A 8.6(6)
B1 C1 C8A C4A -159.2(4)
C4A C8A C8 C7 3.6(6)
C1 C8A C8 C7 -179.3(4)
C4A C8A C8 Br1 -170.2(3)
C1 C8A C8 Br1 6.9(6)
C8A C8 C7 C6 -0.7(7)
Br1 C8 C7 C6 173.3(3)
C8 C7 C6 C5 -1.4(7)
C7 C6 C5 C4A 0.5(7)
C6 C5 C4A C4 -175.1(4)
C6 C5 C4A C8A 2.7(7)
C8 C8A C4A C5 -4.5(6)
C1 C8A C4A C5 178.3(4)
C8 C8A C4A C4 173.2(4)
C1 C8A C4A C4 -4.0(6)
C5 C4A C4 C3 175.4(4)
C8A C4A C4 C3 -2.3(6)
C4A C4 C3 C2 3.8(7)
C8A C1 C2 C3 -7.4(6)
B1 C1 C2 C3 162.1(4)
C4 C3 C2 C1 1.2(7)
C21 B1 C11 C12 -119.1(4)
C1 B1 C11 C12 61.2(5)
C21 B1 C11 C18A 46.1(6)
C1 B1 C11 C18A -133.6(5)
C12 C11 C18A C18 -168.7(4)
B1 C11 C18A C18 26.5(7)
C12 C11 C18A C14A 8.8(6)
B1 C11 C18A C14A -156.0(4)
C14A C18A C18 C17 4.4(7)
C11 C18A C18 C17 -178.1(5)
C14A C18A C18 Br2 -171.2(3)
C11 C18A C18 Br2 6.3(6)
C18A C18 C17 C16 -1.3(9)
Br2 C18 C17 C16 174.5(5)
C18 C17 C16 C15 -1.0(10)
C17 C16 C15 C14A 0.0(10)
C16 C15 C14A C14 -176.3(6)
C16 C15 C14A C18A 3.3(9)
C18 C18A C14A C14 174.4(5)
C11 C18A C14A C14 -3.3(7)
C18 C18A C14A C15 -5.2(7)
C11 C18A C14A C15 177.1(5)
C15 C14A C14 C13 175.1(5)
C18A C14A C14 C13 -4.5(8)
C14A C14 C13 C12 6.5(8)
C18A C11 C12 C13 -7.0(7)
B1 C11 C12 C13 159.9(5)
C14 C13 C12 C11 -0.6(8)
